data_4500358
loop_
_publ_author_name
'Nishiguchi, Noriaki'
'Sato, Tomohiro'
'Kinuta, Takafumi'
'Kuroda, Reiko'
'Matsubara, Yoshio'
'Imai, Yoshitane'

_publ_section_title
;
 Crystal Structures and Solid-State Optical Properties of Supramolecular
 Organic Fluorophore Composed of 1D Columnar Network Structure Consisting
 of Fluorescent 2-Naphthalenecarboxylic Acid
;
_journal_issue 3
_journal_name_full 'Crystal Growth &amp; Design'
_journal_page_first 827
_journal_paper_doi 10.1021/cg101480x
_journal_volume 11
_journal_year 2011
_chemical_formula_sum 'C19 H19 N O2'
_chemical_formula_weight 293.35
_chemical_name_systematic
;
 ?
;
_space_group_IT_number 2
_symmetry_cell_setting triclinic
_symmetry_space_group_name_Hall '-P 1'
_symmetry_space_group_name_H-M 'P -1'
_atom_sites_solution_hydrogens geom
_atom_sites_solution_primary direct
_atom_sites_solution_secondary difmap
_audit_creation_method SHELXL-97
_cell_angle_alpha 105.127(5)
_cell_angle_beta 101.795(5)
_cell_angle_gamma 98.292(6)
_cell_formula_units_Z 2
_cell_length_a 6.0867(19)
_cell_length_b 10.568(3)
_cell_length_c 12.745(4)
_cell_measurement_reflns_used 2601
_cell_measurement_temperature 115(2)
_cell_measurement_theta_max 27.88
_cell_measurement_theta_min 1.71
_cell_volume 757.6(4)
_computing_structure_refinement 'SHELXL-97 (Sheldrick, 2008)'
_computing_structure_solution 'SHELXS-97 (Sheldrick, 2008)'
_diffrn_ambient_temperature 115(2)
_diffrn_measured_fraction_theta_full 0.981
_diffrn_measured_fraction_theta_max 0.912
_diffrn_measurement_device_type 'Bruker APEX'
_diffrn_measurement_method \w-scans
_diffrn_radiation_monochromator graphite
_diffrn_radiation_source 'fine-focus sealed tube'
_diffrn_radiation_type MoK\a
_diffrn_radiation_wavelength 0.71073
_diffrn_reflns_av_R_equivalents 0.0292
_diffrn_reflns_av_sigmaI/netI 0.0646
_diffrn_reflns_limit_h_max 7
_diffrn_reflns_limit_h_min -7
_diffrn_reflns_limit_k_max 13
_diffrn_reflns_limit_k_min -12
_diffrn_reflns_limit_l_max 16
_diffrn_reflns_limit_l_min -16
_diffrn_reflns_number 4595
_diffrn_reflns_theta_full 25.00
_diffrn_reflns_theta_max 27.88
_diffrn_reflns_theta_min 1.71
_exptl_absorpt_coefficient_mu 0.083
_exptl_absorpt_correction_T_max 0.9917
_exptl_absorpt_correction_T_min 0.9596
_exptl_absorpt_correction_type empirical
_exptl_absorpt_process_details 'Bruker SADABS'
_exptl_crystal_colour colorless
_exptl_crystal_density_diffrn 1.286
_exptl_crystal_density_method 'not measured'
_exptl_crystal_description plate
_exptl_crystal_F_000 312
_exptl_crystal_size_max 0.50
_exptl_crystal_size_mid 0.20
_exptl_crystal_size_min 0.10
_refine_diff_density_max 0.512
_refine_diff_density_min -0.346
_refine_diff_density_rms 0.085
_refine_ls_extinction_method none
_refine_ls_goodness_of_fit_ref 1.034
_refine_ls_hydrogen_treatment constr
_refine_ls_matrix_type full
_refine_ls_number_parameters 201
_refine_ls_number_reflns 3268
_refine_ls_number_restraints 0
_refine_ls_restrained_S_all 1.034
_refine_ls_R_factor_all 0.0861
_refine_ls_R_factor_gt 0.0708
_refine_ls_shift/su_max 0.001
_refine_ls_shift/su_mean 0.000
_refine_ls_structure_factor_coef Fsqd
_refine_ls_weighting_details 'calc w=1/[\s^2^(Fo^2^)+(0.1281P)^2^+0.1908P] where P=(Fo^2^+2Fc^2^)/3'
_refine_ls_weighting_scheme calc
_refine_ls_wR_factor_gt 0.1877
_refine_ls_wR_factor_ref 0.2039
_reflns_number_gt 2601
_reflns_number_total 3268
_reflns_threshold_expression >2\s(I)
_cod_data_source_file cg101480x_si_001.cif
_cod_data_source_block imai021_1
_cod_original_cell_volume 757.5(4)
_cod_original_sg_symbol_H-M P-1
_cod_database_code 4500358

loop_
_symmetry_equiv_pos_as_xyz
'x, y, z'
'-x, -y, -z'

loop_
_atom_site_label
_atom_site_type_symbol
_atom_site_fract_x
_atom_site_fract_y
_atom_site_fract_z
_atom_site_U_iso_or_equiv
_atom_site_adp_type
_atom_site_occupancy
_atom_site_symmetry_multiplicity
_atom_site_calc_flag
_atom_site_refinement_flags
C1 C 0.4223(3) 0.53188(19) 0.72254(17) 0.0166(4) Uani 1 1 d .
H1 H 0.2955 0.5365 0.7551 0.020 Uiso 1 1 calc R
C2 C 0.5998(3) 0.64122(19) 0.75536(16) 0.0171(4) Uani 1 1 d .
C3 C 0.7853(4) 0.63478(19) 0.70574(17) 0.0188(4) Uani 1 1 d .
H3 H 0.9089 0.7102 0.7284 0.023 Uiso 1 1 calc R
C4 C 0.7907(4) 0.5216(2) 0.62528(17) 0.0192(4) Uani 1 1 d .
H4 H 0.9167 0.5199 0.5920 0.023 Uiso 1 1 calc R
C5 C 0.6137(4) 0.2870(2) 0.51021(17) 0.0218(5) Uani 1 1 d .
H5 H 0.7377 0.2824 0.4756 0.026 Uiso 1 1 calc R
C6 C 0.4393(4) 0.1781(2) 0.48180(18) 0.0247(5) Uani 1 1 d .
H6 H 0.4431 0.0978 0.4278 0.030 Uiso 1 1 calc R
C7 C 0.2549(4) 0.1835(2) 0.53130(18) 0.0243(5) Uani 1 1 d .
H7 H 0.1344 0.1067 0.5104 0.029 Uiso 1 1 calc R
C8 C 0.2454(4) 0.2977(2) 0.60931(17) 0.0207(5) Uani 1 1 d .
H8 H 0.1188 0.3002 0.6422 0.025 Uiso 1 1 calc R
C9 C 0.4245(4) 0.41221(19) 0.64102(16) 0.0179(4) Uani 1 1 d .
C10 C 0.6108(4) 0.4067(2) 0.59085(17) 0.0186(4) Uani 1 1 d .
C11 C 0.5873(3) 0.76480(19) 0.84206(16) 0.0164(4) Uani 1 1 d .
O12 O 0.4208(2) 0.76220(13) 0.88448(12) 0.0207(4) Uani 1 1 d .
O13 O 0.7466(2) 0.86775(13) 0.86670(12) 0.0206(4) Uani 1 1 d .
C21 C 1.1476(4) 1.1678(2) 0.84889(17) 0.0182(4) Uani 1 1 d .
C22 C 0.9148(4) 1.1402(2) 0.79612(18) 0.0231(5) Uani 1 1 d .
H22 H 0.8350 1.0499 0.7603 0.028 Uiso 1 1 calc R
C23 C 0.7989(4) 1.2434(2) 0.79542(19) 0.0257(5) Uani 1 1 d .
H23 H 0.6403 1.2239 0.7583 0.031 Uiso 1 1 calc R
C24 C 0.9133(4) 1.3748(2) 0.84860(19) 0.0256(5) Uani 1 1 d .
H24 H 0.8335 1.4457 0.8483 0.031 Uiso 1 1 calc R
C25 C 1.1431(4) 1.4027(2) 0.90192(18) 0.0262(5) Uani 1 1 d .
H25 H 1.2215 1.4930 0.9389 0.031 Uiso 1 1 calc R
C26 C 1.2611(4) 1.2998(2) 0.90200(18) 0.0225(5) Uani 1 1 d .
H26 H 1.4201 1.3199 0.9385 0.027 Uiso 1 1 calc R
C27 C 1.2805(4) 1.05698(19) 0.84562(17) 0.0192(4) Uani 1 1 d .
H27 H 1.4471 1.0992 0.8782 0.023 Uiso 1 1 calc R
C28 C 1.2517(4) 0.9670(2) 0.72766(18) 0.0262(5) Uani 1 1 d .
H28A H 1.3490 0.9010 0.7300 0.039 Uiso 1 1 calc R
H28B H 1.2967 1.0213 0.6809 0.039 Uiso 1 1 calc R
H28C H 1.0908 0.9204 0.6958 0.039 Uiso 1 1 calc R
N27 N 1.2094(3) 0.97246(16) 0.91527(14) 0.0171(4) Uani 1 1 d .
H27A H 1.2370 1.0244 0.9878 0.026 Uiso 1 1 calc R
H27B H 1.2910 0.9065 0.9122 0.026 Uiso 1 1 calc R
H27C H 1.0570 0.9351 0.8882 0.026 Uiso 1 1 calc R

loop_
_atom_site_aniso_label
_atom_site_aniso_U_11
_atom_site_aniso_U_22
_atom_site_aniso_U_33
_atom_site_aniso_U_23
_atom_site_aniso_U_13
_atom_site_aniso_U_12
C1 0.0202(10) 0.0109(9) 0.0214(10) 0.0093(8) 0.0047(8) 0.0039(7)
C2 0.0223(11) 0.0105(10) 0.0199(10) 0.0091(8) 0.0016(8) 0.0046(8)
C3 0.0214(10) 0.0097(9) 0.0238(10) 0.0068(8) 0.0020(8) 0.0003(7)
C4 0.0213(11) 0.0166(10) 0.0224(10) 0.0095(8) 0.0064(8) 0.0042(8)
C5 0.0265(11) 0.0180(10) 0.0225(10) 0.0076(8) 0.0060(9) 0.0063(8)
C6 0.0356(13) 0.0129(10) 0.0218(11) 0.0034(8) 0.0020(9) 0.0043(9)
C7 0.0300(12) 0.0133(10) 0.0246(11) 0.0078(8) -0.0023(9) -0.0025(8)
C8 0.0230(11) 0.0165(10) 0.0227(10) 0.0105(8) 0.0016(8) 0.0016(8)
C9 0.0228(11) 0.0105(10) 0.0192(10) 0.0073(8) 0.0001(8) 0.0020(8)
C10 0.0238(11) 0.0129(10) 0.0192(10) 0.0082(8) 0.0011(8) 0.0042(8)
C11 0.0202(10) 0.0108(9) 0.0192(10) 0.0081(8) 0.0019(8) 0.0044(7)
O12 0.0240(8) 0.0135(7) 0.0268(8) 0.0080(6) 0.0076(6) 0.0056(6)
O13 0.0240(8) 0.0108(7) 0.0252(8) 0.0055(6) 0.0041(6) 0.0002(6)
C21 0.0251(11) 0.0136(10) 0.0202(10) 0.0097(8) 0.0077(8) 0.0053(8)
C22 0.0271(11) 0.0135(10) 0.0304(12) 0.0112(9) 0.0058(9) 0.0032(8)
C23 0.0253(11) 0.0266(12) 0.0325(12) 0.0180(10) 0.0080(9) 0.0098(9)
C24 0.0388(13) 0.0191(11) 0.0291(12) 0.0151(9) 0.0151(10) 0.0139(9)
C25 0.0422(14) 0.0121(10) 0.0246(11) 0.0062(8) 0.0095(10) 0.0034(9)
C26 0.0277(11) 0.0173(11) 0.0214(10) 0.0078(8) 0.0036(9) 0.0014(8)
C27 0.0220(10) 0.0141(10) 0.0247(11) 0.0112(8) 0.0061(8) 0.0031(8)
C28 0.0356(13) 0.0235(11) 0.0247(11) 0.0115(9) 0.0098(9) 0.0116(9)
N27 0.0204(9) 0.0106(8) 0.0210(9) 0.0067(7) 0.0041(7) 0.0034(6)

loop_
_atom_type_symbol
_atom_type_description
_atom_type_scat_dispersion_real
_atom_type_scat_dispersion_imag
_atom_type_scat_source
C C 0.0033 0.0016 'International Tables Vol C Tables 4.2.6.8 and 6.1.1.4'
H H 0.0000 0.0000 'International Tables Vol C Tables 4.2.6.8 and 6.1.1.4'
N N 0.0061 0.0033 'International Tables Vol C Tables 4.2.6.8 and 6.1.1.4'
O O 0.0106 0.0060 'International Tables Vol C Tables 4.2.6.8 and 6.1.1.4'

loop_
_geom_angle_atom_site_label_1
_geom_angle_atom_site_label_2
_geom_angle_atom_site_label_3
_geom_angle
C2 C1 C9 121.26(18)
C1 C2 C3 119.23(18)
C1 C2 C11 118.68(18)
C3 C2 C11 122.08(18)
C4 C3 C2 120.95(19)
C3 C4 C10 120.92(18)
C6 C5 C10 120.25(19)
C5 C6 C7 120.6(2)
C8 C7 C6 120.9(2)
C7 C8 C9 119.86(19)
C10 C9 C8 119.24(18)
C10 C9 C1 119.23(19)
C8 C9 C1 121.54(19)
C5 C10 C9 119.18(19)
C5 C10 C4 122.41(18)
C9 C10 C4 118.40(18)
O12 C11 O13 123.57(18)
O12 C11 C2 118.58(18)
O13 C11 C2 117.83(17)
C26 C21 C22 119.16(18)
C26 C21 C27 119.52(19)
C22 C21 C27 121.28(18)
C23 C22 C21 120.4(2)
C24 C23 C22 120.1(2)
C25 C24 C23 119.77(19)
C24 C25 C26 120.5(2)
C21 C26 C25 120.1(2)
N27 C27 C21 110.74(15)
N27 C27 C28 108.61(16)
C21 C27 C28 112.95(17)

loop_
_geom_bond_atom_site_label_1
_geom_bond_atom_site_label_2
_geom_bond_distance
C1 C2 1.371(3)
C1 C9 1.415(3)
C2 C3 1.404(3)
C2 C11 1.497(3)
C3 C4 1.367(3)
C4 C10 1.417(3)
C5 C6 1.362(3)
C5 C10 1.411(3)
C6 C7 1.396(3)
C7 C8 1.366(3)
C8 C9 1.414(3)
C9 C10 1.412(3)
C11 O12 1.243(2)
C11 O13 1.271(2)
C21 C26 1.386(3)
C21 C22 1.391(3)
C21 C27 1.513(3)
C22 C23 1.383(3)
C23 C24 1.382(3)
C24 C25 1.376(3)
C25 C26 1.387(3)
C27 N27 1.494(2)
C27 C28 1.514(3)
